data_4332985
loop_
_publ_author_name
'Rodr\'iguez-Di\'eguez, Antonio'
'Kivek\"as, Raikko'
'Sillanp\"a\"a, Reijo'
'Cano, Joan'
'Lloret, Francesc'
'McKee, Vickie'
'Stoeckli-Evans, Helen'
'Colacio, Enrique'

_publ_section_title
;
 Structural and Magnetic Diversity in Cyano-Bridged Bi- and Trimetallic
 Complexes Assembled from Cyanometalates and [M(rac-CTH)]n+Building Blocks
 (CTH =d,l-5,5,7,12,12,14-Hexamethyl-1,4,8,11-tetraazacyclotetradecane)
;
_journal_issue 26
_journal_name_full 'Inorganic Chemistry'
_journal_page_first 10537
_journal_page_last 10551
_journal_paper_doi 10.1021/ic061187j
_journal_volume 45
_journal_year 2006
_chemical_formula_moiety 'C22 H38 Cr Fe N10 O, 2(H2 O)'
_chemical_formula_sum 'C22 H42 Cr Fe N10 O3'
_chemical_formula_weight 602.51
_chemical_name_systematic
; 
 ? 
;
_space_group_IT_number 14
_symmetry_cell_setting monoclinic
_symmetry_space_group_name_Hall '-P 2yn'
_symmetry_space_group_name_H-M 'P 1 21/n 1'
_atom_sites_solution_hydrogens geom
_atom_sites_solution_primary direct
_atom_sites_solution_secondary difmap
_audit_creation_method SHELXL-97
_cell_angle_alpha 90.00
_cell_angle_beta 101.047(4)
_cell_angle_gamma 90.00
_cell_formula_units_Z 4
_cell_length_a 8.8834(10)
_cell_length_b 19.1585(13)
_cell_length_c 17.3895(19)
_cell_measurement_reflns_used 5589
_cell_measurement_temperature 173(2)
_cell_measurement_theta_max 26.022
_cell_measurement_theta_min 0.407
_cell_volume 2904.7(5)
_computing_cell_refinement 'HKL Scalepack (Otwinowsky & Minor, 1997)'
_computing_data_collection 'Collect (Nonius BV, 1997-2000)'
_computing_data_reduction
;
HKL Denzo and Scalepack (Otwinowsky & Minor, 1997)
;
_computing_publication_material 'SHELXL-97 (Sheldrick, 1997)'
_computing_structure_refinement 'SHELXL-97 (Sheldrick, 1997)'
_computing_structure_solution 'SHELXS-97 (Sheldrick, 1990)'
_diffrn_ambient_temperature 173(2)
_diffrn_detector 'CCD plate'
_diffrn_detector_area_resol_mean 9
_diffrn_measured_fraction_theta_full 0.988
_diffrn_measured_fraction_theta_max 0.988
_diffrn_measurement_device '95mm CCD camera on \k-goniostat'
_diffrn_measurement_device_type KappaCCD
_diffrn_measurement_method 'CCD rotation images, thick slices'
_diffrn_radiation_monochromator 'horizonally mounted graphite crystal'
_diffrn_radiation_probe x-ray
_diffrn_radiation_type Mok\a
_diffrn_radiation_wavelength 0.71073
_diffrn_reflns_av_R_equivalents 0.2268
_diffrn_reflns_av_sigmaI/netI 0.3408
_diffrn_reflns_limit_h_max 10
_diffrn_reflns_limit_h_min -10
_diffrn_reflns_limit_k_max 22
_diffrn_reflns_limit_k_min -22
_diffrn_reflns_limit_l_max 21
_diffrn_reflns_limit_l_min -21
_diffrn_reflns_number 10846
_diffrn_reflns_theta_full 26.05
_diffrn_reflns_theta_max 26.05
_diffrn_reflns_theta_min 2.41
_diffrn_source 'Enraf Nonius FR590'
_diffrn_standards_decay_% <1
_exptl_absorpt_coefficient_mu 0.915
_exptl_absorpt_correction_type none
_exptl_crystal_colour red
_exptl_crystal_density_diffrn 1.378
_exptl_crystal_density_meas ?
_exptl_crystal_density_method 'not measured'
_exptl_crystal_description prism
_exptl_crystal_F_000 1272
_exptl_crystal_size_max 0.14
_exptl_crystal_size_mid 0.06
_exptl_crystal_size_min 0.06
_refine_diff_density_max 0.559
_refine_diff_density_min -0.583
_refine_diff_density_rms 0.118
_refine_ls_extinction_method none
_refine_ls_goodness_of_fit_ref 0.944
_refine_ls_hydrogen_treatment mixed
_refine_ls_matrix_type full
_refine_ls_number_parameters 352
_refine_ls_number_reflns 5659
_refine_ls_number_restraints 5
_refine_ls_restrained_S_all 0.943
_refine_ls_R_factor_all 0.2393
_refine_ls_R_factor_gt 0.0793
_refine_ls_shift/su_max 0.001
_refine_ls_shift/su_mean 0.000
_refine_ls_structure_factor_coef Fsqd
_refine_ls_weighting_details
;
w=1/[\s^2^(Fo^2^)+(0.0543P)^2^+0.0000P] where P=(Fo^2^+2Fc^2^)/3 
;
_refine_ls_weighting_scheme calc
_refine_ls_wR_factor_gt 0.1305
_refine_ls_wR_factor_ref 0.1728
_reflns_number_gt 2257
_reflns_number_total 5659
_reflns_threshold_expression >2sigma(I)
_cod_data_source_file ic061187jsup1.cif
_cod_data_source_block compound_8
_cod_depositor_comments
;
The following automatic conversions were performed:

'_exptl_crystal_density_meas' value 'not measured' was changed to '?'
- the value is perceived as not measured.

Automatic conversion script
Id: cif_fix_values 3008 2015-01-20 13:52:24Z robertas 
;
_cod_original_sg_symbol_H-M 'P 21/n'
_cod_database_code 4332985

loop_
_symmetry_equiv_pos_as_xyz
'x, y, z'
'-x+1/2, y+1/2, -z+1/2'
'-x, -y, -z'
'x-1/2, -y-1/2, z-1/2'

loop_
_atom_site_label
_atom_site_type_symbol
_atom_site_fract_x
_atom_site_fract_y
_atom_site_fract_z
_atom_site_U_iso_or_equiv
_atom_site_adp_type
_atom_site_occupancy
_atom_site_calc_flag
_atom_site_refinement_flags
Fe Fe 1.27181(13) 0.61170(5) 0.27170(6) 0.0208(3) Uani 1 d .
Cr Cr 0.92628(14) 0.40839(5) 0.27016(7) 0.0199(3) Uani 1 d .
O1 O 0.8118(6) 0.4701(2) 0.3308(3) 0.0284(14) Uani 1 d D
H1C H 0.751(7) 0.462(4) 0.360(4) 0.043 Uiso 1 d D
O2 O 0.8010(6) 0.6061(3) 0.3058(4) 0.0520(18) Uani 1 d D
H2C H 0.721(5) 0.626(3) 0.301(6) 0.078 Uiso 1 d D
H2D H 0.792(9) 0.5663(18) 0.320(5) 0.078 Uiso 1 d D
O3 O 1.4169(7) 0.5542(3) 0.5997(3) 0.0456(17) Uani 1 d D
H3C H 1.398(12) 0.550(5) 0.5522(14) 0.068 Uiso 1 d D
N1 N 1.0512(7) 0.3605(3) 0.1956(3) 0.0176(15) Uani 1 d .
H1 H 1.0213 0.3139 0.1924 0.021 Uiso 1 calc R
N2 N 1.1258(6) 0.3862(3) 0.3569(3) 0.0195(14) Uani 1 d .
H2 H 1.1767 0.4287 0.3659 0.023 Uiso 1 calc R
N3 N 0.8257(7) 0.3187(3) 0.3070(4) 0.0200(15) Uani 1 d .
H3 H 0.8662 0.2809 0.2842 0.024 Uiso 1 calc R
N4 N 0.7318(6) 0.4095(3) 0.1786(3) 0.0189(15) Uani 1 d .
H4 H 0.6688 0.4441 0.1927 0.023 Uiso 1 calc R
N5 N 1.0308(7) 0.4970(3) 0.2499(3) 0.0197(15) Uani 1 d .
N6 N 1.0649(8) 0.7093(3) 0.3474(4) 0.0372(19) Uani 1 d .
N7 N 1.5472(8) 0.7112(3) 0.2937(4) 0.0277(17) Uani 1 d .
N8 N 1.4764(8) 0.5035(3) 0.2097(4) 0.047(2) Uani 1 d .
N9 N 1.1468(9) 0.6794(3) 0.1119(4) 0.046(2) Uani 1 d .
N10 N 1.3554(9) 0.5485(4) 0.4379(5) 0.059(2) Uani 1 d .
C1 C 1.2142(8) 0.3615(3) 0.2356(4) 0.0168(18) Uani 1 d .
H1A H 1.2576 0.4086 0.2315 0.020 Uiso 1 calc R
H1B H 1.2735 0.3279 0.2098 0.020 Uiso 1 calc R
C2 C 1.2272(9) 0.3424(4) 0.3195(4) 0.025(2) Uani 1 d .
H2A H 1.1993 0.2927 0.3236 0.030 Uiso 1 calc R
H2B H 1.3347 0.3485 0.3471 0.030 Uiso 1 calc R
C3 C 1.1158(10) 0.3587(4) 0.4391(5) 0.027(2) Uani 1 d .
C4 C 1.0129(9) 0.2954(4) 0.4319(5) 0.031(2) Uani 1 d .
H4A H 1.0158 0.2771 0.4854 0.037 Uiso 1 calc R
H4B H 1.0589 0.2593 0.4029 0.037 Uiso 1 calc R
C5 C 0.8448(9) 0.3029(4) 0.3926(5) 0.032(2) Uani 1 d .
H5 H 0.7992 0.3421 0.4184 0.039 Uiso 1 calc R
C6 C 0.6624(9) 0.3233(4) 0.2696(5) 0.027(2) Uani 1 d .
H6A H 0.6102 0.3583 0.2971 0.033 Uiso 1 calc R
H6B H 0.6121 0.2775 0.2729 0.033 Uiso 1 calc R
C7 C 0.6502(9) 0.3436(3) 0.1864(5) 0.029(2) Uani 1 d .
H7A H 0.6938 0.3061 0.1581 0.035 Uiso 1 calc R
H7B H 0.5407 0.3490 0.1618 0.035 Uiso 1 calc R
C8 C 0.7433(9) 0.4267(3) 0.0939(4) 0.025(2) Uani 1 d .
C9 C 0.8663(9) 0.3811(4) 0.0701(4) 0.028(2) Uani 1 d .
H9A H 0.8346 0.3320 0.0746 0.034 Uiso 1 calc R
H9B H 0.8646 0.3899 0.0138 0.034 Uiso 1 calc R
C10 C 1.0308(8) 0.3868(4) 0.1119(4) 0.0202(18) Uani 1 d .
H10 H 1.0602 0.4372 0.1137 0.024 Uiso 1 calc R
C11 C 1.2751(10) 0.3394(4) 0.4848(4) 0.037(2) Uani 1 d .
H11A H 1.2699 0.3312 0.5398 0.056 Uiso 1 calc R
H11B H 1.3467 0.3777 0.4813 0.056 Uiso 1 calc R
H11C H 1.3109 0.2969 0.4625 0.056 Uiso 1 calc R
C12 C 1.0529(10) 0.4183(4) 0.4833(5) 0.047(3) Uani 1 d .
H12A H 0.9566 0.4356 0.4519 0.071 Uiso 1 calc R
H12B H 1.1279 0.4564 0.4926 0.071 Uiso 1 calc R
H12C H 1.0343 0.4009 0.5337 0.071 Uiso 1 calc R
C13 C 0.7625(11) 0.2360(4) 0.4063(5) 0.060(3) Uani 1 d .
H13A H 0.6519 0.2420 0.3879 0.091 Uiso 1 calc R
H13B H 0.7830 0.2251 0.4624 0.091 Uiso 1 calc R
H13C H 0.7995 0.1977 0.3775 0.091 Uiso 1 calc R
C14 C 0.5906(9) 0.4120(4) 0.0395(4) 0.035(2) Uani 1 d .
H14A H 0.5963 0.4267 -0.0138 0.053 Uiso 1 calc R
H14B H 0.5089 0.4379 0.0576 0.053 Uiso 1 calc R
H14C H 0.5686 0.3619 0.0398 0.053 Uiso 1 calc R
C15 C 0.7793(9) 0.5047(4) 0.0890(5) 0.036(2) Uani 1 d .
H15A H 0.8800 0.5146 0.1214 0.054 Uiso 1 calc R
H15B H 0.7008 0.5321 0.1080 0.054 Uiso 1 calc R
H15C H 0.7803 0.5173 0.0344 0.054 Uiso 1 calc R
C16 C 1.1331(9) 0.3482(4) 0.0665(4) 0.035(2) Uani 1 d .
H16A H 1.1170 0.2978 0.0706 0.052 Uiso 1 calc R
H16B H 1.2406 0.3594 0.0881 0.052 Uiso 1 calc R
H16C H 1.1084 0.3623 0.0114 0.052 Uiso 1 calc R
C17 C 1.1140(10) 0.5436(4) 0.2555(4) 0.025(2) Uani 1 d .
C18 C 1.1433(9) 0.6753(4) 0.3201(5) 0.027(2) Uani 1 d .
C19 C 1.4421(9) 0.6764(4) 0.2867(4) 0.024(2) Uani 1 d .
C20 C 1.4019(9) 0.5447(4) 0.2299(5) 0.027(2) Uani 1 d .
C21 C 1.1968(9) 0.6525(4) 0.1712(5) 0.027(2) Uani 1 d .
C22 C 1.3303(9) 0.5744(4) 0.3757(6) 0.036(2) Uani 1 d .

loop_
_atom_site_aniso_label
_atom_site_aniso_U_11
_atom_site_aniso_U_22
_atom_site_aniso_U_33
_atom_site_aniso_U_23
_atom_site_aniso_U_13
_atom_site_aniso_U_12
Fe 0.0197(7) 0.0137(5) 0.0295(7) -0.0007(5) 0.0061(5) -0.0016(5)
Cr 0.0182(8) 0.0163(6) 0.0268(8) -0.0014(6) 0.0082(6) -0.0022(5)
O1 0.030(4) 0.028(3) 0.032(4) -0.010(3) 0.019(3) 0.004(3)
O2 0.032(4) 0.027(3) 0.098(5) 0.011(4) 0.015(4) 0.013(3)
O3 0.048(4) 0.054(4) 0.039(4) -0.001(4) 0.021(4) -0.006(3)
N1 0.014(4) 0.014(3) 0.024(4) 0.001(3) 0.003(3) 0.000(3)
N2 0.015(4) 0.019(3) 0.024(4) 0.001(3) 0.004(3) -0.004(3)
N3 0.017(4) 0.015(3) 0.030(4) -0.005(3) 0.011(3) -0.002(3)
N4 0.018(4) 0.011(3) 0.027(4) -0.009(3) 0.003(3) 0.005(3)
N5 0.014(4) 0.016(3) 0.030(4) -0.003(3) 0.008(3) -0.001(3)
N6 0.037(5) 0.026(4) 0.053(5) -0.008(4) 0.019(4) 0.003(3)
N7 0.027(4) 0.010(3) 0.048(5) 0.002(3) 0.011(4) -0.002(3)
N8 0.032(5) 0.038(4) 0.073(6) -0.012(4) 0.013(4) 0.005(4)
N9 0.059(6) 0.045(5) 0.030(5) -0.003(4) -0.003(4) -0.004(4)
N10 0.058(7) 0.064(6) 0.054(6) 0.016(5) 0.010(5) 0.004(4)
C1 0.009(5) 0.019(4) 0.023(5) -0.001(3) 0.006(4) 0.004(3)
C2 0.016(5) 0.031(5) 0.026(5) -0.001(4) 0.000(4) 0.012(4)
C3 0.036(6) 0.026(4) 0.021(5) 0.000(4) 0.010(4) 0.006(4)
C4 0.038(6) 0.033(5) 0.022(5) 0.011(4) 0.008(4) 0.008(4)
C5 0.035(6) 0.035(5) 0.033(6) 0.012(4) 0.020(5) 0.000(4)
C6 0.025(5) 0.024(4) 0.038(6) -0.005(4) 0.016(4) -0.009(4)
C7 0.019(5) 0.018(4) 0.047(6) -0.009(4) 0.001(4) 0.001(3)
C8 0.037(6) 0.021(4) 0.015(5) 0.007(3) 0.003(4) 0.001(4)
C9 0.036(6) 0.029(5) 0.020(5) 0.002(4) 0.004(4) 0.008(4)
C10 0.021(5) 0.023(4) 0.019(5) 0.005(4) 0.010(4) 0.001(4)
C11 0.042(6) 0.040(5) 0.027(5) 0.009(4) -0.002(5) 0.000(4)
C12 0.055(7) 0.053(6) 0.033(6) -0.012(5) 0.008(5) 0.003(5)
C13 0.041(7) 0.074(7) 0.063(7) 0.038(6) 0.000(6) -0.028(5)
C14 0.033(6) 0.046(5) 0.021(5) 0.000(4) -0.007(4) 0.016(4)
C15 0.036(6) 0.036(5) 0.034(6) 0.014(4) 0.001(5) -0.006(4)
C16 0.035(6) 0.057(6) 0.017(5) 0.003(4) 0.016(4) 0.014(4)
C17 0.037(6) 0.017(4) 0.021(5) 0.002(4) 0.008(4) 0.009(4)
C18 0.022(5) 0.017(4) 0.042(6) 0.004(4) 0.009(4) 0.003(4)
C19 0.024(5) 0.016(4) 0.033(5) 0.002(4) 0.006(4) 0.002(4)
C20 0.016(5) 0.023(4) 0.048(6) -0.004(4) 0.017(4) 0.000(4)
C21 0.029(6) 0.035(5) 0.018(5) -0.013(4) 0.007(4) -0.007(4)
C22 0.025(5) 0.029(5) 0.054(7) 0.004(5) 0.003(5) -0.013(4)

loop_
_atom_type_symbol
_atom_type_description
_atom_type_scat_dispersion_real
_atom_type_scat_dispersion_imag
_atom_type_scat_source
C C 0.0033 0.0016 'International Tables Vol C Tables 4.2.6.8 and 6.1.1.4'
H H 0.0000 0.0000 'International Tables Vol C Tables 4.2.6.8 and 6.1.1.4'
N N 0.0061 0.0033 'International Tables Vol C Tables 4.2.6.8 and 6.1.1.4'
O O 0.0106 0.0060 'International Tables Vol C Tables 4.2.6.8 and 6.1.1.4'
Cr Cr 0.3209 0.6236 'International Tables Vol C Tables 4.2.6.8 and 6.1.1.4'
Fe Fe 0.3463 0.8444 'International Tables Vol C Tables 4.2.6.8 and 6.1.1.4'

loop_
_geom_angle_atom_site_label_1
_geom_angle_atom_site_label_2
_geom_angle_atom_site_label_3
_geom_angle
C17 Fe C21 91.5(3)
C17 Fe C22 86.7(3)
C21 Fe C22 174.6(4)
C17 Fe C19 176.2(3)
C21 Fe C19 89.3(3)
C22 Fe C19 92.8(3)
C17 Fe C20 88.1(3)
C21 Fe C20 93.2(3)
C22 Fe C20 91.9(3)
C19 Fe C20 88.2(3)
C17 Fe C18 90.9(3)
C21 Fe C18 90.5(3)
C22 Fe C18 84.4(3)
C19 Fe C18 92.8(3)
C20 Fe C18 176.2(3)
O1 Cr N5 83.7(2)
O1 Cr N1 169.5(2)
N5 Cr N1 86.8(2)
O1 Cr N3 92.0(2)
N5 Cr N3 172.5(2)
N1 Cr N3 98.0(2)
O1 Cr N4 88.1(2)
N5 Cr N4 101.5(2)
N1 Cr N4 89.5(2)
N3 Cr N4 84.5(2)
O1 Cr N2 100.5(2)
N5 Cr N2 86.7(2)
N1 Cr N2 83.3(2)
N3 Cr N2 88.0(2)
N4 Cr N2 168.8(2)
Cr O1 H1C 133(5)
H2C O2 H2D 110(4)
C1 N1 C10 111.8(5)
C1 N1 Cr 107.0(4)
C10 N1 Cr 118.2(4)
C1 N1 H1 106.3
C10 N1 H1 106.3
Cr N1 H1 106.3
C2 N2 C3 111.4(5)
C2 N2 Cr 107.2(4)
C3 N2 Cr 122.3(4)
C2 N2 H2 104.8
C3 N2 H2 104.8
Cr N2 H2 104.8
C6 N3 C5 111.4(6)
C6 N3 Cr 105.0(4)
C5 N3 Cr 119.8(4)
C6 N3 H3 106.6
C5 N3 H3 106.6
Cr N3 H3 106.6
C7 N4 C8 113.4(5)
C7 N4 Cr 105.5(4)
C8 N4 Cr 122.1(4)
C7 N4 H4 104.8
C8 N4 H4 104.8
Cr N4 H4 104.8
C17 N5 Cr 163.0(6)
N1 C1 C2 110.0(6)
N1 C1 H1A 109.7
C2 C1 H1A 109.7
N1 C1 H1B 109.7
C2 C1 H1B 109.7
H1A C1 H1B 108.2
N2 C2 C1 110.8(6)
N2 C2 H2A 109.5
C1 C2 H2A 109.5
N2 C2 H2B 109.5
C1 C2 H2B 109.5
H2A C2 H2B 108.1
C4 C3 C11 109.5(6)
C4 C3 C12 111.4(7)
C11 C3 C12 107.9(6)
C4 C3 N2 109.8(6)
C11 C3 N2 110.6(6)
C12 C3 N2 107.5(6)
C3 C4 C5 119.1(6)
C3 C4 H4A 107.5
C5 C4 H4A 107.5
C3 C4 H4B 107.5
C5 C4 H4B 107.5
H4A C4 H4B 107.0
N3 C5 C13 111.2(7)
N3 C5 C4 112.3(6)
C13 C5 C4 108.1(6)
N3 C5 H5 108.4
C13 C5 H5 108.4
C4 C5 H5 108.4
N3 C6 C7 109.1(6)
N3 C6 H6A 109.9
C7 C6 H6A 109.9
N3 C6 H6B 109.9
C7 C6 H6B 109.9
H6A C6 H6B 108.3
N4 C7 C6 111.7(6)
N4 C7 H7A 109.3
C6 C7 H7A 109.3
N4 C7 H7B 109.3
C6 C7 H7B 109.3
H7A C7 H7B 107.9
C9 C8 C14 109.0(6)
C9 C8 N4 108.8(5)
C14 C8 N4 109.9(6)
C9 C8 C15 112.1(7)
C14 C8 C15 108.4(6)
N4 C8 C15 108.5(6)
C10 C9 C8 120.6(6)
C10 C9 H9A 107.2
C8 C9 H9A 107.2
C10 C9 H9B 107.2
C8 C9 H9B 107.2
H9A C9 H9B 106.8
C9 C10 C16 109.8(6)
C9 C10 N1 111.5(6)
C16 C10 N1 111.5(6)
C9 C10 H10 108.0
C16 C10 H10 108.0
N1 C10 H10 108.0
C3 C11 H11A 109.5
C3 C11 H11B 109.5
H11A C11 H11B 109.5
C3 C11 H11C 109.5
H11A C11 H11C 109.5
H11B C11 H11C 109.5
C3 C12 H12A 109.5
C3 C12 H12B 109.5
H12A C12 H12B 109.5
C3 C12 H12C 109.5
H12A C12 H12C 109.5
H12B C12 H12C 109.5
C5 C13 H13A 109.5
C5 C13 H13B 109.5
H13A C13 H13B 109.5
C5 C13 H13C 109.5
H13A C13 H13C 109.5
H13B C13 H13C 109.5
C8 C14 H14A 109.5
C8 C14 H14B 109.5
H14A C14 H14B 109.5
C8 C14 H14C 109.5
H14A C14 H14C 109.5
H14B C14 H14C 109.5
C8 C15 H15A 109.5
C8 C15 H15B 109.5
H15A C15 H15B 109.5
C8 C15 H15C 109.5
H15A C15 H15C 109.5
H15B C15 H15C 109.5
C10 C16 H16A 109.5
C10 C16 H16B 109.5
H16A C16 H16B 109.5
C10 C16 H16C 109.5
H16A C16 H16C 109.5
H16B C16 H16C 109.5
N5 C17 Fe 172.1(7)
N6 C18 Fe 176.8(7)
N7 C19 Fe 175.7(7)
N8 C20 Fe 175.7(8)
N9 C21 Fe 176.6(7)
N10 C22 Fe 174.6(8)

loop_
_geom_bond_atom_site_label_1
_geom_bond_atom_site_label_2
_geom_bond_distance
Fe C17 1.896(9)
Fe C21 1.914(9)
Fe C22 1.921(10)
Fe C19 1.934(8)
Fe C20 1.958(8)
Fe C18 1.965(8)
Cr O1 1.989(5)
Cr N5 1.999(6)
Cr N1 2.075(6)
Cr N3 2.093(5)
Cr N4 2.114(6)
Cr N2 2.138(6)
O1 H1C 0.83(2)
O2 H2C 0.80(2)
O2 H2D 0.81(2)
O3 H3C 0.82(2)
N1 C1 1.482(8)
N1 C10 1.517(8)
N1 H1 0.9300
N2 C2 1.472(8)
N2 C3 1.542(9)
N2 H2 0.9300
N3 C6 1.474(9)
N3 C5 1.497(9)
N3 H3 0.9300
N4 C7 1.474(8)
N4 C8 1.532(8)
N4 H4 0.9300
N5 C17 1.151(8)
N6 C18 1.124(9)
N7 C19 1.135(8)
N8 C20 1.129(9)
N9 C21 1.162(9)
N10 C22 1.171(9)
C1 C2 1.487(9)
C1 H1A 0.9900
C1 H1B 0.9900
C2 H2A 0.9900
C2 H2B 0.9900
C3 C4 1.509(10)
C3 C11 1.530(10)
C3 C12 1.540(10)
C4 C5 1.525(10)
C4 H4A 0.9900
C4 H4B 0.9900
C5 C13 1.517(10)
C5 H5 1.0000
C6 C7 1.483(10)
C6 H6A 0.9900
C6 H6B 0.9900
C7 H7A 0.9900
C7 H7B 0.9900
C8 C9 1.518(10)
C8 C14 1.524(10)
C8 C15 1.534(9)
C9 C10 1.506(10)
C9 H9A 0.9900
C9 H9B 0.9900
C10 C16 1.507(9)
C10 H10 1.0000
C11 H11A 0.9800
C11 H11B 0.9800
C11 H11C 0.9800
C12 H12A 0.9800
C12 H12B 0.9800
C12 H12C 0.9800
C13 H13A 0.9800
C13 H13B 0.9800
C13 H13C 0.9800
C14 H14A 0.9800
C14 H14B 0.9800
C14 H14C 0.9800
C15 H15A 0.9800
C15 H15B 0.9800
C15 H15C 0.9800
C16 H16A 0.9800
C16 H16B 0.9800
C16 H16C 0.9800

loop_
_geom_hbond_atom_site_label_D
_geom_hbond_atom_site_label_H
_geom_hbond_atom_site_label_A
_geom_hbond_distance_DH
_geom_hbond_distance_HA
_geom_hbond_distance_DA
_geom_hbond_angle_DHA
_geom_hbond_site_symmetry_A
O1 H1C O3 0.83(2) 1.79(3) 2.597(8) 165(8) 3_766
O2 H2C N7 0.80(2) 2.23(3) 2.999(8) 162(7) 1_455
O2 H2D O1 0.81(2) 1.86(3) 2.640(7) 162(8) .
O3 H3C N10 0.82(2) 1.95(2) 2.764(10) 174(9) .
N1 H1 N7 0.93 2.09 3.008(7) 169.8 2_745
N3 H3 N7 0.93 2.15 3.056(8) 165.3 2_745
N4 H4 N8 0.93 2.12 3.025(9) 163.9 1_455
